data_7249913
loop_
_publ_author_name
'O'Sullivan, Patrick'
'Previtali, Viola'
'Twamley, Brendan'
'Marmion, Celine J.'
'McDonald, Aidan R.'
'Rozas, Isabel'

_publ_section_title
;
 Platinum(ii) complexes of aryl guanidine-like derivatives as potential
 anticancer agents: between coordination and cyclometallation.
;
_journal_issue 5
_journal_name_full 'RSC advances'
_journal_page_first 3427
_journal_page_last 3438
_journal_paper_doi 10.1039/d5ra00310e
_journal_volume 15
_journal_year 2025
_chemical_formula_moiety 'C11 H14 Cl2 N4 Pt, C2 H3 N'
_chemical_formula_sum 'C13 H17 Cl2 N5 Pt'
_chemical_formula_weight 509.30
_space_group_crystal_system monoclinic
_space_group_IT_number 14
_space_group_name_Hall '-P 2ybc'
_space_group_name_H-M_alt 'P 1 21/c 1'
_atom_sites_solution_hydrogens mixed
_audit_creation_method SHELXL-2014
_audit_update_record
;
2024-10-18 deposited with the CCDC.	2025-01-21 downloaded from the CCDC.
;
_cell_angle_alpha 90
_cell_angle_beta 91.9052(11)
_cell_angle_gamma 90
_cell_formula_units_Z 4
_cell_length_a 7.2417(2)
_cell_length_b 11.2409(3)
_cell_length_c 19.6167(6)
_cell_measurement_reflns_used 9876
_cell_measurement_temperature 100(2)
_cell_measurement_theta_max 32.66
_cell_measurement_theta_min 2.76
_cell_volume 1595.98(8)
_computing_cell_refinement 'SAINT+ Ver. 8.34A (Bruker-AXS, 2013)'
_computing_data_collection 'APEX2 Ver. 2014.11-0 (Bruker-AXS, 2014)'
_computing_data_reduction 'SAINT+ Ver. 8.34A (Bruker-AXS, 2013)'
_computing_molecular_graphics 'SHELXTL (Bruker-AXS, 2008-2014)'
_computing_publication_material 'SHELXTL (Bruker-AXS, 2008-2014)'
_computing_structure_refinement 'SHELXL-2014/7 (Sheldrick, 2014)'
_computing_structure_solution 'SHELXT-2014/4 (Sheldrick, 2014)'
_diffrn_ambient_temperature 100(2)
_diffrn_detector_area_resol_mean 8.258
_diffrn_measured_fraction_theta_full 1.000
_diffrn_measured_fraction_theta_max 1.000
_diffrn_measurement_device_type 'Bruker SMART APEX2 area detector'
_diffrn_measurement_method '\w and \f scans'
_diffrn_radiation_type MoK\a
_diffrn_radiation_wavelength 0.71073
_diffrn_reflns_av_R_equivalents 0.0336
_diffrn_reflns_av_unetI/netI 0.0169
_diffrn_reflns_Laue_measured_fraction_full 1.000
_diffrn_reflns_Laue_measured_fraction_max 1.000
_diffrn_reflns_limit_h_max 11
_diffrn_reflns_limit_h_min -10
_diffrn_reflns_limit_k_max 17
_diffrn_reflns_limit_k_min -17
_diffrn_reflns_limit_l_max 29
_diffrn_reflns_limit_l_min -29
_diffrn_reflns_number 78514
_diffrn_reflns_point_group_measured_fraction_full 1.000
_diffrn_reflns_point_group_measured_fraction_max 1.000
_diffrn_reflns_theta_full 25.242
_diffrn_reflns_theta_max 32.715
_diffrn_reflns_theta_min 2.077
_diffrn_source 'sealed tube'
_exptl_absorpt_coefficient_mu 9.126
_exptl_absorpt_correction_T_max 0.7464
_exptl_absorpt_correction_T_min 0.5523
_exptl_absorpt_correction_type multi-scan
_exptl_absorpt_process_details 'SADABS-2014/5 (Bruker, 2014)'
_exptl_crystal_colour yellow
_exptl_crystal_density_diffrn 2.120
_exptl_crystal_description needle
_exptl_crystal_F_000 968
_exptl_crystal_size_max 0.180
_exptl_crystal_size_mid 0.070
_exptl_crystal_size_min 0.060
_refine_diff_density_max 1.494
_refine_diff_density_min -0.825
_refine_diff_density_rms 0.116
_refine_ls_extinction_method none
_refine_ls_goodness_of_fit_ref 1.033
_refine_ls_hydrogen_treatment mixed
_refine_ls_matrix_type full
_refine_ls_number_parameters 196
_refine_ls_number_reflns 5862
_refine_ls_number_restraints 2
_refine_ls_restrained_S_all 1.033
_refine_ls_R_factor_all 0.0247
_refine_ls_R_factor_gt 0.0176
_refine_ls_shift/su_max 0.006
_refine_ls_shift/su_mean 0.000
_refine_ls_structure_factor_coef Fsqd
_refine_ls_weighting_details 'w=1/[\s^2^(Fo^2^)+(0.0148P)^2^+2.0255P] where P=(Fo^2^+2Fc^2^)/3'
_refine_ls_weighting_scheme calc
_refine_ls_wR_factor_gt 0.0348
_refine_ls_wR_factor_ref 0.0367
_reflns_Friedel_coverage 0.000
_reflns_number_gt 5093
_reflns_number_total 5862
_reflns_threshold_expression 'I > 2\s(I)'
_cod_data_source_file d5ra00310e2.cif
_cod_data_source_block tcd193
_cod_original_sg_symbol_H-M 'P 21/c'
_cod_database_code 7249913
_shelx_space_group_comment
; 
The symmetry employed for this shelxl refinement is uniquely defined 
by the following loop, which should always be used as a source of 
symmetry information in preference to the above space-group names. 
They are only intended as comments. 
;
_shelx_estimated_absorpt_t_min 0.290
_shelx_estimated_absorpt_t_max 0.610
_shelxl_version_number 2014-3

loop_
_space_group_symop_operation_xyz
'x, y, z'
'-x, y+1/2, -z+1/2'
'-x, -y, -z'
'x, -y-1/2, z-1/2'

loop_
_atom_site_label
_atom_site_type_symbol
_atom_site_fract_x
_atom_site_fract_y
_atom_site_fract_z
_atom_site_U_iso_or_equiv
_atom_site_adp_type
_atom_site_occupancy
_atom_site_site_symmetry_order
_atom_site_calc_flag
_atom_site_refinement_flags_posn
_atom_site_refinement_flags_adp
_atom_site_refinement_flags_occupancy
_atom_site_disorder_assembly
_atom_site_disorder_group
Pt1 Pt 0.62310(2) 0.36140(2) 0.51694(2) 0.01343(2) Uani 1 1 d . . . . .
Cl1 Cl 0.51415(8) 0.21303(5) 0.44471(3) 0.02431(11) Uani 1 1 d . . . . .
N1 N 0.4111(2) 0.34607(15) 0.57748(9) 0.0152(3) Uani 1 1 d . . . . .
Cl2 Cl 0.87319(7) 0.38481(5) 0.44805(3) 0.02144(10) Uani 1 1 d . . . . .
C2 C 0.2558(3) 0.2625(2) 0.56656(11) 0.0193(4) Uani 1 1 d . . . . .
H2A H 0.3001 0.1792 0.5671 0.023 Uiso 1 1 calc R U . . .
H2B H 0.1900 0.2782 0.5224 0.023 Uiso 1 1 calc R U . . .
C3 C 0.1295(3) 0.2860(2) 0.62636(11) 0.0216(4) Uani 1 1 d . . . . .
H3A H 0.0131 0.3250 0.6107 0.026 Uiso 1 1 calc R U . . .
H3B H 0.0999 0.2113 0.6504 0.026 Uiso 1 1 calc R U . . .
N4 N 0.2411(3) 0.36466(17) 0.66967(10) 0.0217(4) Uani 1 1 d D . . . .
H4 H 0.1884(6) 0.4059(5) 0.7029(4) 0.029(7) Uiso 1 1 d DR . . . .
C5 C 0.3894(3) 0.40096(18) 0.63515(10) 0.0152(3) Uani 1 1 d . . . . .
N6 N 0.5056(2) 0.48639(16) 0.66396(9) 0.0157(3) Uani 1 1 d . . . . .
C7 C 0.6663(3) 0.52670(18) 0.63540(10) 0.0165(4) Uani 1 1 d . . . . .
N8 N 0.7248(2) 0.48500(16) 0.57911(9) 0.0163(3) Uani 1 1 d D . . . .
H8 H 0.8375(13) 0.5104(3) 0.56949(14) 0.049(10) Uiso 1 1 d DR . . . .
C9 C 0.7709(3) 0.6218(2) 0.67407(11) 0.0221(4) Uani 1 1 d . . . . .
H9A H 0.8030 0.5933 0.7202 0.033 Uiso 1 1 calc R U . . .
H9B H 0.6939 0.6932 0.6769 0.033 Uiso 1 1 calc R U . . .
H9C H 0.8841 0.6410 0.6504 0.033 Uiso 1 1 calc R U . . .
C10 C 0.4460(3) 0.54017(18) 0.72686(10) 0.0155(4) Uani 1 1 d . . . . .
C11 C 0.4954(3) 0.48814(19) 0.78875(11) 0.0187(4) Uani 1 1 d . . . . .
H11A H 0.5678 0.4177 0.7902 0.022 Uiso 1 1 calc R U . . .
C12 C 0.4380(3) 0.5400(2) 0.84871(11) 0.0201(4) Uani 1 1 d . . . . .
H12A H 0.4716 0.5054 0.8915 0.024 Uiso 1 1 calc R U . . .
C13 C 0.3311(3) 0.64299(19) 0.84582(11) 0.0193(4) Uani 1 1 d . . . . .
H13A H 0.2917 0.6785 0.8868 0.023 Uiso 1 1 calc R U . . .
C14 C 0.2819(3) 0.69383(19) 0.78364(11) 0.0195(4) Uani 1 1 d . . . . .
H14A H 0.2088 0.7640 0.7821 0.023 Uiso 1 1 calc R U . . .
C15 C 0.3390(3) 0.64273(19) 0.72331(10) 0.0174(4) Uani 1 1 d . . . . .
H15A H 0.3055 0.6773 0.6805 0.021 Uiso 1 1 calc R U . . .
N16 N 0.0072(3) 0.5823(2) 0.21365(11) 0.0319(5) Uani 1 1 d . . . . .
C17 C 0.0048(3) 0.5798(2) 0.15597(12) 0.0248(4) Uani 1 1 d . . . . .
C18 C -0.0003(4) 0.5751(3) 0.08190(13) 0.0360(6) Uani 1 1 d . . . . .
H18A H -0.1183 0.6071 0.0642 0.054 Uiso 1 1 calc R U . . .
H18B H 0.0124 0.4923 0.0670 0.054 Uiso 1 1 calc R U . . .
H18C H 0.1014 0.6225 0.0645 0.054 Uiso 1 1 calc R U . . .

loop_
_atom_site_aniso_label
_atom_site_aniso_U_11
_atom_site_aniso_U_22
_atom_site_aniso_U_33
_atom_site_aniso_U_23
_atom_site_aniso_U_13
_atom_site_aniso_U_12
Pt1 0.01352(3) 0.01503(3) 0.01186(3) -0.00052(3) 0.00238(2) 0.00078(3)
Cl1 0.0255(2) 0.0263(3) 0.0214(2) -0.0093(2) 0.00580(19) -0.0061(2)
N1 0.0138(7) 0.0165(8) 0.0153(7) -0.0006(6) 0.0022(6) -0.0007(6)
Cl2 0.0172(2) 0.0292(3) 0.0183(2) -0.00560(18) 0.00646(17) -0.00350(18)
C2 0.0159(9) 0.0217(10) 0.0203(10) -0.0031(8) 0.0026(7) -0.0039(7)
C3 0.0170(9) 0.0250(11) 0.0230(10) -0.0044(8) 0.0043(8) -0.0050(8)
N4 0.0191(8) 0.0254(9) 0.0209(8) -0.0072(7) 0.0083(7) -0.0067(7)
C5 0.0147(8) 0.0153(8) 0.0158(8) 0.0002(7) 0.0024(7) 0.0010(7)
N6 0.0154(7) 0.0174(8) 0.0147(7) -0.0037(6) 0.0052(6) -0.0018(6)
C7 0.0159(8) 0.0171(9) 0.0168(9) 0.0007(7) 0.0031(7) -0.0018(7)
N8 0.0137(7) 0.0185(8) 0.0170(8) -0.0019(6) 0.0038(6) -0.0017(6)
C9 0.0216(10) 0.0249(11) 0.0200(10) -0.0070(8) 0.0056(8) -0.0068(8)
C10 0.0171(8) 0.0158(9) 0.0139(8) -0.0030(7) 0.0043(7) -0.0020(7)
C11 0.0189(9) 0.0182(9) 0.0191(9) -0.0017(7) 0.0021(7) 0.0005(7)
C12 0.0235(10) 0.0217(10) 0.0150(9) -0.0010(8) 0.0009(7) -0.0030(8)
C13 0.0224(9) 0.0203(9) 0.0154(9) -0.0052(8) 0.0053(7) -0.0048(8)
C14 0.0203(9) 0.0170(9) 0.0216(10) -0.0025(8) 0.0067(8) 0.0002(8)
C15 0.0196(9) 0.0179(9) 0.0150(8) 0.0008(7) 0.0039(7) -0.0002(8)
N16 0.0289(10) 0.0390(12) 0.0280(10) -0.0078(9) 0.0064(8) -0.0049(9)
C17 0.0223(10) 0.0244(11) 0.0281(11) -0.0024(9) 0.0042(8) 0.0000(9)
C18 0.0490(16) 0.0341(14) 0.0252(12) 0.0030(11) 0.0040(11) -0.0052(12)

loop_
_atom_type_symbol
_atom_type_description
_atom_type_scat_dispersion_real
_atom_type_scat_dispersion_imag
_atom_type_scat_source
C C 0.0033 0.0016 'International Tables Vol C Tables 4.2.6.8 and 6.1.1.4'
H H 0.0000 0.0000 'International Tables Vol C Tables 4.2.6.8 and 6.1.1.4'
N N 0.0061 0.0033 'International Tables Vol C Tables 4.2.6.8 and 6.1.1.4'
Cl Cl 0.1484 0.1585 'International Tables Vol C Tables 4.2.6.8 and 6.1.1.4'
Pt Pt -1.7033 8.3905 'International Tables Vol C Tables 4.2.6.8 and 6.1.1.4'

loop_
_geom_angle_atom_site_label_1
_geom_angle_atom_site_label_2
_geom_angle_atom_site_label_3
_geom_angle
_geom_angle_site_symmetry_1
_geom_angle_site_symmetry_3
_geom_angle_publ_flag
N8 Pt1 N1 88.36(7) . . ?
N8 Pt1 Cl1 177.91(5) . . ?
N1 Pt1 Cl1 92.82(5) . . ?
N8 Pt1 Cl2 89.87(5) . . ?
N1 Pt1 Cl2 178.18(5) . . ?
Cl1 Pt1 Cl2 88.959(18) . . ?
C5 N1 C2 108.32(16) . . ?
C5 N1 Pt1 126.73(14) . . ?
C2 N1 Pt1 124.82(13) . . ?
N1 C2 C3 104.51(16) . . ?
N1 C2 H2A 110.9 . . ?
C3 C2 H2A 110.9 . . ?
N1 C2 H2B 110.9 . . ?
C3 C2 H2B 110.9 . . ?
H2A C2 H2B 108.9 . . ?
N4 C3 C2 102.57(16) . . ?
N4 C3 H3A 111.3 . . ?
C2 C3 H3A 111.3 . . ?
N4 C3 H3B 111.3 . . ?
C2 C3 H3B 111.3 . . ?
H3A C3 H3B 109.2 . . ?
C5 N4 C3 109.06(17) . . ?
C5 N4 H4 125.0 . . ?
C3 N4 H4 119.9 . . ?
N1 C5 N4 114.38(18) . . ?
N1 C5 N6 126.43(18) . . ?
N4 C5 N6 119.14(18) . . ?
C5 N6 C7 124.70(17) . . ?
C5 N6 C10 116.21(16) . . ?
C7 N6 C10 119.02(16) . . ?
N8 C7 N6 122.26(18) . . ?
N8 C7 C9 121.29(18) . . ?
N6 C7 C9 116.44(18) . . ?
C7 N8 Pt1 131.39(15) . . ?
C7 N8 H8 113.3 . . ?
Pt1 N8 H8 114.8 . . ?
C7 C9 H9A 109.5 . . ?
C7 C9 H9B 109.5 . . ?
H9A C9 H9B 109.5 . . ?
C7 C9 H9C 109.5 . . ?
H9A C9 H9C 109.5 . . ?
H9B C9 H9C 109.5 . . ?
C11 C10 C15 121.47(18) . . ?
C11 C10 N6 119.60(18) . . ?
C15 C10 N6 118.94(18) . . ?
C10 C11 C12 119.3(2) . . ?
C10 C11 H11A 120.3 . . ?
C12 C11 H11A 120.3 . . ?
C11 C12 C13 119.7(2) . . ?
C11 C12 H12A 120.1 . . ?
C13 C12 H12A 120.1 . . ?
C14 C13 C12 120.39(19) . . ?
C14 C13 H13A 119.8 . . ?
C12 C13 H13A 119.8 . . ?
C13 C14 C15 120.3(2) . . ?
C13 C14 H14A 119.8 . . ?
C15 C14 H14A 119.8 . . ?
C10 C15 C14 118.76(19) . . ?
C10 C15 H15A 120.6 . . ?
C14 C15 H15A 120.6 . . ?
N16 C17 C18 179.1(3) . . ?
C17 C18 H18A 109.5 . . ?
C17 C18 H18B 109.5 . . ?
H18A C18 H18B 109.5 . . ?
C17 C18 H18C 109.5 . . ?
H18A C18 H18C 109.5 . . ?
H18B C18 H18C 109.5 . . ?

loop_
_geom_bond_atom_site_label_1
_geom_bond_atom_site_label_2
_geom_bond_distance
_geom_bond_site_symmetry_2
_geom_bond_publ_flag
Pt1 N8 1.9749(17) . ?
Pt1 N1 1.9794(17) . ?
Pt1 Cl1 2.3104(5) . ?
Pt1 Cl2 2.3105(5) . ?
N1 C5 1.303(3) . ?
N1 C2 1.476(3) . ?
C2 C3 1.534(3) . ?
C2 H2A 0.9900 . ?
C2 H2B 0.9900 . ?
C3 N4 1.453(3) . ?
C3 H3A 0.9900 . ?
C3 H3B 0.9900 . ?
N4 C5 1.352(3) . ?
N4 H4 0.895(10) . ?
C5 N6 1.385(3) . ?
N6 C7 1.385(3) . ?
N6 C10 1.452(2) . ?
C7 N8 1.284(3) . ?
C7 C9 1.501(3) . ?
N8 H8 0.891(10) . ?
C9 H9A 0.9800 . ?
C9 H9B 0.9800 . ?
C9 H9C 0.9800 . ?
C10 C11 1.384(3) . ?
C10 C15 1.389(3) . ?
C11 C12 1.389(3) . ?
C11 H11A 0.9500 . ?
C12 C13 1.393(3) . ?
C12 H12A 0.9500 . ?
C13 C14 1.383(3) . ?
C13 H13A 0.9500 . ?
C14 C15 1.391(3) . ?
C14 H14A 0.9500 . ?
C15 H15A 0.9500 . ?
N16 C17 1.131(3) . ?
C17 C18 1.453(3) . ?
C18 H18A 0.9800 . ?
C18 H18B 0.9800 . ?
C18 H18C 0.9800 . ?

loop_
_geom_hbond_atom_site_label_D
_geom_hbond_atom_site_label_H
_geom_hbond_atom_site_label_A
_geom_hbond_distance_DH
_geom_hbond_distance_HA
_geom_hbond_distance_DA
_geom_hbond_angle_DHA
_geom_hbond_site_symmetry_A
N4 H4 N16 0.90 2.20 3.017(3) 151 3_566
N8 H8 Cl2 0.89 2.44 3.3174(18) 169 3_766

loop_
_geom_torsion_atom_site_label_1
_geom_torsion_atom_site_label_2
_geom_torsion_atom_site_label_3
_geom_torsion_atom_site_label_4
_geom_torsion
_geom_torsion_site_symmetry_1
_geom_torsion_site_symmetry_2
_geom_torsion_site_symmetry_3
_geom_torsion_site_symmetry_4
_geom_torsion_publ_flag
C5 N1 C2 C3 4.4(2) . . . . ?
Pt1 N1 C2 C3 -179.54(14) . . . . ?
N1 C2 C3 N4 -9.0(2) . . . . ?
C2 C3 N4 C5 10.8(2) . . . . ?
C2 N1 C5 N4 2.6(2) . . . . ?
Pt1 N1 C5 N4 -173.33(14) . . . . ?
C2 N1 C5 N6 179.89(19) . . . . ?
Pt1 N1 C5 N6 3.9(3) . . . . ?
C3 N4 C5 N1 -9.1(3) . . . . ?
C3 N4 C5 N6 173.46(18) . . . . ?
N1 C5 N6 C7 -0.4(3) . . . . ?
N4 C5 N6 C7 176.72(19) . . . . ?
N1 C5 N6 C10 176.33(19) . . . . ?
N4 C5 N6 C10 -6.5(3) . . . . ?
C5 N6 C7 N8 -1.7(3) . . . . ?
C10 N6 C7 N8 -178.40(19) . . . . ?
C5 N6 C7 C9 178.73(19) . . . . ?
C10 N6 C7 C9 2.1(3) . . . . ?
N6 C7 N8 Pt1 0.1(3) . . . . ?
C9 C7 N8 Pt1 179.63(15) . . . . ?
C5 N6 C10 C11 88.7(2) . . . . ?
C7 N6 C10 C11 -94.3(2) . . . . ?
C5 N6 C10 C15 -90.8(2) . . . . ?
C7 N6 C10 C15 86.1(2) . . . . ?
C15 C10 C11 C12 -0.5(3) . . . . ?
N6 C10 C11 C12 179.97(18) . . . . ?
C10 C11 C12 C13 0.4(3) . . . . ?
C11 C12 C13 C14 -0.1(3) . . . . ?
C12 C13 C14 C15 -0.1(3) . . . . ?
C11 C10 C15 C14 0.4(3) . . . . ?
N6 C10 C15 C14 179.89(18) . . . . ?
C13 C14 C15 C10 -0.1(3) . . . . ?
